data_7130941
loop_
_publ_author_name
'Wang, Xiaofei'
'Qian, Manping'
'Jiang, Jiaxing'
'Gao, Qiang'
'Zhang, Chengxiao'
'Qi, Honglan'

_publ_section_title
;
 Mechano-chromic and mechano-enhanced electrogenerated chemiluminescence
 of tetra[4-(4-cyanophenyl)phenyl]ethene
;
_journal_name_full 'Chemical Communications'
_journal_paper_doi 10.1039/D2CC04735G
_journal_year 2022
_chemical_formula_moiety 'C H Cl3, C54 H32 N4, 2(C3 H7 N O)'
_chemical_formula_sum 'C61 H47 Cl3 N6 O2'
_chemical_formula_weight 1002.39
_space_group_crystal_system monoclinic
_space_group_IT_number 14
_space_group_name_Hall '-P 2yn'
_space_group_name_H-M_alt 'P 1 21/n 1'
_atom_sites_solution_hydrogens geom
_atom_sites_solution_primary dual
_audit_creation_date 2020-08-26
_audit_creation_method
;
Olex2 1.3
(compiled 2020.07.31 svn.rc2a77460 for OlexSys, GUI svn.r6145)
;
_audit_update_record
;
2021-06-12 deposited with the CCDC.	2022-10-24 downloaded from the CCDC.
;
_cell_angle_alpha 90
_cell_angle_beta 102.188(3)
_cell_angle_gamma 90
_cell_formula_units_Z 4
_cell_length_a 20.0178(11)
_cell_length_b 8.9301(5)
_cell_length_c 30.0676(17)
_cell_measurement_reflns_used 9797
_cell_measurement_temperature 152.0
_cell_measurement_theta_max 68.237
_cell_measurement_theta_min 2.966
_cell_volume 5253.8(5)
_computing_cell_refinement 'SAINT V8.40A (?, 2016)'
_computing_data_reduction 'SAINT V8.40A (?, 2016)'
_computing_molecular_graphics 'Olex2 1.3 (Dolomanov et al., 2009)'
_computing_publication_material 'Olex2 1.3 (Dolomanov et al., 2009)'
_computing_structure_refinement 'SHELXL 2018/3 (Sheldrick, 2015)'
_computing_structure_solution 'SHELXT 2018/2 (Sheldrick, 2018)'
_diffrn_ambient_temperature 152.0
_diffrn_measured_fraction_theta_full 0.999
_diffrn_measured_fraction_theta_max 0.995
_diffrn_measurement_device_type 'Bruker APEX-II CCD'
_diffrn_measurement_method '\f and \w scans'
_diffrn_radiation_type CuK\a
_diffrn_radiation_wavelength 1.54178
_diffrn_reflns_av_R_equivalents 0.0675
_diffrn_reflns_av_unetI/netI 0.0377
_diffrn_reflns_Laue_measured_fraction_full 0.999
_diffrn_reflns_Laue_measured_fraction_max 0.995
_diffrn_reflns_limit_h_max 24
_diffrn_reflns_limit_h_min -24
_diffrn_reflns_limit_k_max 10
_diffrn_reflns_limit_k_min -10
_diffrn_reflns_limit_l_max 34
_diffrn_reflns_limit_l_min -36
_diffrn_reflns_number 75012
_diffrn_reflns_point_group_measured_fraction_full 0.999
_diffrn_reflns_point_group_measured_fraction_max 0.995
_diffrn_reflns_theta_full 67.679
_diffrn_reflns_theta_max 68.355
_diffrn_reflns_theta_min 2.434
_diffrn_source_current 50.0
_diffrn_source_power 2.5
_diffrn_source_voltage 50.0
_diffrn_standards_number 0
_exptl_absorpt_coefficient_mu 1.970
_exptl_absorpt_correction_T_max 0.7531
_exptl_absorpt_correction_T_min 0.5892
_exptl_absorpt_correction_type multi-scan
_exptl_absorpt_process_details
;
SADABS-2016/2 (Bruker,2016/2) was used for absorption correction.
wR2(int) was 0.1245 before and 0.0785 after correction.
The Ratio of minimum to maximum transmission is 0.7824.
The \l/2 correction factor is Not present.
;
_exptl_crystal_colour 'clear light colourless'
_exptl_crystal_colour_lustre clear
_exptl_crystal_colour_modifier light
_exptl_crystal_colour_primary colourless
_exptl_crystal_density_diffrn 1.267
_exptl_crystal_description block
_exptl_crystal_F_000 2088
_exptl_crystal_size_max 0.5
_exptl_crystal_size_mid 0.4
_exptl_crystal_size_min 0.3
_refine_diff_density_max 1.280
_refine_diff_density_min -1.467
_refine_diff_density_rms 0.111
_refine_ls_extinction_method none
_refine_ls_goodness_of_fit_ref 1.602
_refine_ls_hydrogen_treatment constr
_refine_ls_matrix_type full
_refine_ls_number_parameters 726
_refine_ls_number_reflns 9610
_refine_ls_number_restraints 294
_refine_ls_restrained_S_all 1.582
_refine_ls_R_factor_all 0.1333
_refine_ls_R_factor_gt 0.1182
_refine_ls_shift/su_max 0.000
_refine_ls_shift/su_mean 0.000
_refine_ls_structure_factor_coef Fsqd
_refine_ls_weighting_details 'w=1/[\s^2^(Fo^2^)+(0.2000P)^2^] where P=(Fo^2^+2Fc^2^)/3'
_refine_ls_weighting_scheme calc
_refine_ls_wR_factor_gt 0.3383
_refine_ls_wR_factor_ref 0.3640
_reflns_Friedel_coverage 0.000
_reflns_number_gt 7604
_reflns_number_total 9610
_reflns_threshold_expression 'I > 2\s(I)'
_cod_data_source_file d2cc04735g2.cif
_cod_data_source_block s
_cod_database_code 7130941
_shelx_shelxl_version_number 2018/3
_shelx_space_group_comment
;
The symmetry employed for this shelxl refinement is uniquely defined
by the following loop, which should always be used as a source of
symmetry information in preference to the above space-group names.
They are only intended as comments.
;
_shelx_estimated_absorpt_t_max 0.589
_shelx_estimated_absorpt_t_min 0.439
_olex2_refinement_description
;
1. Fixed Uiso
 At 1.2 times of:
  All C(H) groups
 At 1.5 times of:
  All C(H,H,H) groups
2. Restrained distances
 C018-C01C \\sim C018-C4
 with sigma of 0.02
 C01R-C01S \\sim C8-C10
 with sigma of 0.04
 C01C-C01J \\sim C4-C7
 with sigma of 0.02
 C01C-C01K \\sim C4-C11
 with sigma of 0.02
 C01J-C01R \\sim C7-C8
 with sigma of 0.02
 C01K-C01S \\sim C11-C10
 with sigma of 0.02
 C01Q-C01R \\sim C9-C8
 with sigma of 0.02
 C01Q-C01S \\sim C9-C10
 with sigma of 0.02
 C01Q-C2 \\sim C9-C2A
 with sigma of 0.02
 C01K-C01Q \\sim C11-C9
 with sigma of 0.04
 C01Q-N4 \\sim C9-N4A
 with sigma of 0.04
 C2-N4 \\sim C2A-N4A
 with sigma of 0.02
 C01R-C2 \\sim C8-C2A
 with sigma of 0.04
 C018-C01J \\sim C018-C7
 with sigma of 0.04
 C018-C01K \\sim C018-C11
 with sigma of 0.04
 C01C-C01R \\sim C4-C8
 with sigma of 0.04
 C01S-C2 \\sim C10-C2A
 with sigma of 0.04
 C01C-C01S \\sim C4-C10
 with sigma of 0.04
 C01J-C01K \\sim C7-C11
 with sigma of 0.04
 C01J-C01Q \\sim C7-C9
 with sigma of 0.04
3. Rigid bond restraints
 C01C, C01J, C01K, C01Q, C01R, C01S, C2, N4, C4, C7, C8, C9, C10, C11, C2A, N4A
 with sigma for 1-2 distances of 0.01 and sigma for 1-3 distances of 0.01
4. Uiso/Uaniso restraints and constraints
C01C \\sim C01J \\sim C01K \\sim C01Q \\sim C01R \\sim C01S \\sim C2 \\sim N4
\\sim C4 \\sim C7 \\sim C8 \\sim C9 \\sim C10 \\sim C11 \\sim C2A \\sim N4A:
within 2A with sigma of 0.04 and sigma for terminal atoms of 0.08 within 2A
5. Others
 Sof(C4)=Sof(C7)=Sof(H7)=Sof(C8)=Sof(H8)=Sof(C9)=Sof(C10)=Sof(H10)=Sof(C11)=
 Sof(H11)=Sof(C2A)=Sof(N4A)=1-FVAR(1)
 Sof(C01C)=Sof(C01J)=Sof(H01J)=Sof(C01K)=Sof(H01K)=Sof(C01Q)=Sof(C01R)=
 Sof(H01R)=Sof(C01S)=Sof(H01S)=Sof(C2)=Sof(N4)=FVAR(1)
6.a Ternary CH refined with riding coordinates:
 C01T(H01T)
6.b Aromatic/amide H refined with riding coordinates:
 C005(H005), C00C(H00C), C00E(H00E), C00F(H00F), C00H(H00H), C00J(H00J),
 C00L(H00L), C00O(H00O), C00P(H00P), C00Q(H00Q), C00R(H00R), C00T(H00T),
 C00U(H00U), C00V(H00V), C00W(H00W), C00X(H00X), C00Y(H00Y), C010(H010),
 C011(H011), C012(H012), C013(H013), C014(H014), C016(H016), C019(H019),
 C01D(H01D), C01E(H01E), C01I(H01I), C01J(H01J), C01K(H01K), C01L(H01L),
 C01P(H01P), C01R(H01R), C01S(H01S), C3(H3), C7(H7), C8(H8), C10(H10), C11(H11)
6.c Idealised Me refined as rotating group:
 C01W(H01A,H01B,H01C), C5(H5A,H5B,H5C), C6(H6A,H6B,H6C), C1(H1A,H1B,H1C)
;
_olex2_submission_special_instructions 'No special instructions were received'

loop_
_space_group_symop_operation_xyz
'x, y, z'
'-x+1/2, y+1/2, -z+1/2'
'-x, -y, -z'
'x-1/2, -y-1/2, z-1/2'

loop_
_atom_site_label
_atom_site_type_symbol
_atom_site_fract_x
_atom_site_fract_y
_atom_site_fract_z
_atom_site_U_iso_or_equiv
_atom_site_adp_type
_atom_site_occupancy
_atom_site_site_symmetry_order
_atom_site_calc_flag
_atom_site_refinement_flags_posn
_atom_site_refinement_flags_adp
_atom_site_refinement_flags_occupancy
_atom_site_disorder_assembly
_atom_site_disorder_group
Cl Cl 0.29322(13) 0.9888(3) 0.57199(11) 0.1471(10) Uani 1 1 d . . . . .
Cl1 Cl 0.3458(2) 1.0742(5) 0.66887(13) 0.1896(16) Uani 1 1 d . . . . .
C003 C 0.23820(15) 0.6923(3) 0.16633(9) 0.0340(6) Uani 1 1 d . . . . .
C004 C 0.23906(15) 0.7019(3) 0.33620(9) 0.0341(6) Uani 1 1 d . . . . .
C005 C 0.19337(15) 0.8217(3) 0.32673(9) 0.0358(6) Uani 1 1 d . . . . .
H005 H 0.198746 0.893339 0.304402 0.043 Uiso 1 1 calc R U . . .
C006 C 0.41476(15) 0.5838(3) 0.31714(9) 0.0343(6) Uani 1 1 d . . . . .
C007 C 0.21566(16) 0.7125(3) 0.11663(10) 0.0352(6) Uani 1 1 d . . . . .
C008 C 0.41486(15) 0.7801(3) 0.47968(10) 0.0346(6) Uani 1 1 d . . . . .
C009 C 0.29682(15) 0.6801(3) 0.31297(9) 0.0339(6) Uani 1 1 d . . . . .
C00A C 0.43512(15) 0.8232(3) 0.52831(10) 0.0351(6) Uani 1 1 d . . . . .
N00B N 0.5286(2) 0.9854(4) 0.70294(10) 0.0587(9) Uani 1 1 d . . . . .
C00C C 0.32141(15) 0.7404(3) 0.23603(10) 0.0349(6) Uani 1 1 d . . . . .
H00C H 0.364618 0.779050 0.250823 0.042 Uiso 1 1 calc R U . . .
C00D C 0.36161(15) 0.6576(3) 0.33730(9) 0.0337(6) Uani 1 1 d . . . . .
C00E C 0.39803(15) 0.4555(3) 0.29027(9) 0.0350(6) Uani 1 1 d . . . . .
H00E H 0.352797 0.417145 0.285268 0.042 Uiso 1 1 calc R U . . .
C00F C 0.30256(16) 0.7475(3) 0.18915(10) 0.0365(6) Uani 1 1 d . . . . .
H00F H 0.332947 0.789568 0.172182 0.044 Uiso 1 1 calc R U . . .
Cl2 Cl 0.1970(2) 1.0371(5) 0.6303(2) 0.252(3) Uani 1 1 d . . . . .
C00H C 0.35525(16) 0.8303(3) 0.40246(10) 0.0357(6) Uani 1 1 d . . . . .
H00H H 0.325800 0.893444 0.381600 0.043 Uiso 1 1 calc R U . . .
C00I C 0.27839(15) 0.6777(3) 0.26239(9) 0.0333(6) Uani 1 1 d . . . . .
C00J C 0.19574(15) 0.6282(3) 0.19248(10) 0.0350(6) Uani 1 1 d . . . . .
H00J H 0.152688 0.588734 0.177688 0.042 Uiso 1 1 calc R U . . .
C00K C 0.38086(15) 0.7010(3) 0.38627(10) 0.0343(6) Uani 1 1 d . . . . .
C00L C 0.37134(15) 0.8698(3) 0.44798(10) 0.0353(6) Uani 1 1 d . . . . .
H00L H 0.352663 0.958563 0.457799 0.042 Uiso 1 1 calc R U . . .
C00M C 0.17206(18) 0.7738(3) 0.02343(11) 0.0413(7) Uani 1 1 d . . . . .
C00N C 0.48010(16) 0.9061(4) 0.61956(10) 0.0397(7) Uani 1 1 d . . . . .
C00O C 0.44619(16) 0.3834(3) 0.27080(10) 0.0383(7) Uani 1 1 d . . . . .
H00O H 0.433338 0.297078 0.252525 0.046 Uiso 1 1 calc R U . . .
C00P C 0.48218(16) 0.6325(4) 0.32514(11) 0.0411(7) Uani 1 1 d . . . . .
H00P H 0.495419 0.716842 0.344202 0.049 Uiso 1 1 calc R U . . .
C00Q C 0.12533(17) 0.7748(3) 0.05186(10) 0.0403(7) Uani 1 1 d . . . . .
H00Q H 0.078527 0.795752 0.039658 0.048 Uiso 1 1 calc R U . . .
C00R C 0.44198(17) 0.7159(3) 0.56312(10) 0.0396(7) Uani 1 1 d . . . . .
H00R H 0.431038 0.614267 0.555559 0.048 Uiso 1 1 calc R U . . .
N00S N 0.1294(2) 0.8457(4) -0.06124(11) 0.0628(9) Uani 1 1 d . . . . .
C00T C 0.47256(17) 1.0139(3) 0.58559(10) 0.0412(7) Uani 1 1 d . . . . .
H00T H 0.482981 1.115694 0.593212 0.049 Uiso 1 1 calc R U . . .
C00U C 0.21485(15) 0.6207(3) 0.23930(10) 0.0350(6) Uani 1 1 d . . . . .
H00U H 0.184805 0.576657 0.256171 0.042 Uiso 1 1 calc R U . . .
C00V C 0.44201(17) 0.6524(3) 0.46335(10) 0.0395(7) Uani 1 1 d . . . . .
H00V H 0.472141 0.590373 0.484136 0.047 Uiso 1 1 calc R U . . .
C00W C 0.14056(16) 0.8373(4) 0.34933(10) 0.0412(7) Uani 1 1 d . . . . .
H00W H 0.111551 0.922428 0.343436 0.049 Uiso 1 1 calc R U . . .
C00X C 0.44962(16) 0.9722(3) 0.54023(10) 0.0397(7) Uani 1 1 d . . . . .
H00X H 0.443817 1.046480 0.517125 0.048 Uiso 1 1 calc R U . . .
C00Y C 0.42635(16) 0.6138(3) 0.41789(10) 0.0381(7) Uani 1 1 d . . . . .
H00Y H 0.446534 0.527240 0.407871 0.046 Uiso 1 1 calc R U . . .
C00Z C 0.51300(17) 0.4357(4) 0.27768(11) 0.0423(7) Uani 1 1 d . . . . .
C010 C 0.14715(17) 0.7450(3) 0.09809(10) 0.0386(7) Uani 1 1 d . . . . .
H010 H 0.115055 0.746770 0.117280 0.046 Uiso 1 1 calc R U . . .
C011 C 0.26153(17) 0.7076(4) 0.08731(11) 0.0415(7) Uani 1 1 d . . . . .
H011 H 0.308016 0.682726 0.099183 0.050 Uiso 1 1 calc R U . . .
C012 C 0.22797(17) 0.5966(3) 0.36829(11) 0.0398(7) Uani 1 1 d . . . . .
H012 H 0.258742 0.514949 0.375657 0.048 Uiso 1 1 calc R U . . .
C013 C 0.53083(17) 0.5600(4) 0.30576(12) 0.0450(7) Uani 1 1 d . . . . .
H013 H 0.576567 0.595652 0.311745 0.054 Uiso 1 1 calc R U . . .
C014 C 0.46456(17) 0.7562(4) 0.60846(10) 0.0419(7) Uani 1 1 d . . . . .
H014 H 0.469391 0.682505 0.631713 0.050 Uiso 1 1 calc R U . . .
C015 C 0.50599(19) 0.9491(4) 0.66626(11) 0.0468(8) Uani 1 1 d . . . . .
C016 C 0.24030(18) 0.7384(4) 0.04124(11) 0.0441(7) Uani 1 1 d . . . . .
H016 H 0.272174 0.735421 0.021906 0.053 Uiso 1 1 calc R U . . .
C017 C 0.1492(2) 0.8120(4) -0.02400(12) 0.0496(8) Uani 1 1 d . . . . .
C018 C 0.12900(18) 0.7304(4) 0.38073(12) 0.0467(8) Uani 1 1 d D . . . .
C019 C 0.17344(18) 0.6083(4) 0.38952(11) 0.0465(8) Uani 1 1 d . . . . .
H019 H 0.166083 0.532827 0.410234 0.056 Uiso 1 1 calc R U . . .
C01A C 0.56414(19) 0.3595(4) 0.25647(12) 0.0495(8) Uani 1 1 d . . . . .
C01C C 0.0656(16) 0.731(3) 0.3996(16) 0.063(6) Uani 0.353(16) 1 d D U P A 1
C01D C 0.5448(2) 0.2921(7) 0.21374(15) 0.0707(13) Uani 1 1 d . . . . .
H01D H 0.498155 0.294313 0.198446 0.085 Uiso 1 1 calc R U . . .
C01E C 0.6323(2) 0.3539(6) 0.27799(18) 0.0709(12) Uani 1 1 d . . . . .
H01E H 0.646570 0.398665 0.307108 0.085 Uiso 1 1 calc R U . . .
C01F C 0.6594(3) 0.2192(6) 0.21466(19) 0.0751(13) Uani 1 1 d . . . . .
O01G O 0.0905(3) 0.7508(9) 0.5579(3) 0.148(3) Uani 1 1 d . . . . .
C01I C 0.6802(2) 0.2839(7) 0.2577(2) 0.0791(14) Uani 1 1 d . . . . .
H01I H 0.726787 0.279956 0.272960 0.095 Uiso 1 1 calc R U . . .
C01J C 0.0378(14) 0.867(3) 0.4103(12) 0.072(6) Uani 0.353(16) 1 d D U P A 1
H01J H 0.057838 0.959007 0.404241 0.087 Uiso 0.353(16) 1 calc R U P A 1
C01K C 0.0363(11) 0.597(3) 0.4103(9) 0.061(5) Uani 0.353(16) 1 d D U P A 1
H01K H 0.056749 0.504635 0.404987 0.073 Uiso 0.353(16) 1 calc R U P A 1
C01L C 0.5918(3) 0.2228(8) 0.19338(18) 0.0832(16) Uani 1 1 d . . . . .
H01L H 0.577324 0.177082 0.164408 0.100 Uiso 1 1 calc R U . . .
N01M N 0.7489(4) 0.0953(9) 0.1759(2) 0.120(2) Uani 1 1 d . . . . .
N01N N 0.1897(4) 0.6736(9) 0.5393(3) 0.121(2) Uani 1 1 d . . . . .
C01O C 0.7090(3) 0.1482(8) 0.1930(2) 0.0918(17) Uani 1 1 d . . . . .
C01P C 0.1320(4) 0.7548(9) 0.5341(3) 0.0975(19) Uani 1 1 d . . . . .
H01P H 0.123084 0.822241 0.509143 0.117 Uiso 1 1 calc R U . . .
C01Q C -0.0516(11) 0.732(2) 0.4356(9) 0.094(5) Uani 0.353(16) 1 d D U P A 1
C01R C -0.0192(12) 0.867(2) 0.4297(9) 0.087(5) Uani 0.353(16) 1 d D U P A 1
H01R H -0.036231 0.958194 0.439026 0.105 Uiso 0.353(16) 1 calc R U P A 1
C01S C -0.0226(10) 0.596(2) 0.4286(8) 0.083(5) Uani 0.353(16) 1 d D U P A 1
H01S H -0.042003 0.504876 0.435953 0.099 Uiso 0.353(16) 1 calc R U P A 1
C01T C 0.2776(4) 1.0820(10) 0.6209(4) 0.117(3) Uani 1 1 d . . . . .
H01T H 0.274146 1.190187 0.612211 0.140 Uiso 1 1 calc R U . . .
C01W C 0.2334(5) 0.6736(15) 0.5103(3) 0.143(4) Uani 1 1 d . . . . .
H01A H 0.225201 0.584642 0.490857 0.215 Uiso 1 1 calc R U . . .
H01B H 0.280630 0.672298 0.527872 0.215 Uiso 1 1 calc R U . . .
H01C H 0.226002 0.763835 0.491384 0.215 Uiso 1 1 calc R U . . .
C2 C -0.1133(13) 0.743(3) 0.4538(12) 0.117(7) Uani 0.353(16) 1 d D U P A 1
N4 N -0.1622(16) 0.738(4) 0.4657(14) 0.181(12) Uani 0.353(16) 1 d D U P A 1
N1 N -0.0374(2) 0.2785(6) 0.32069(19) 0.0846(13) Uani 1 1 d . . . . .
O2 O 0.0668(3) 0.2326(10) 0.3656(2) 0.143(3) Uani 1 1 d . . . . .
C3 C 0.0047(4) 0.2274(11) 0.3594(3) 0.127(3) Uani 1 1 d . . . . .
H3 H -0.015311 0.185865 0.382604 0.152 Uiso 1 1 calc R U . . .
C5 C -0.0052(5) 0.3531(12) 0.2887(3) 0.119(3) Uani 1 1 d . . . . .
H5A H 0.023273 0.435142 0.303896 0.178 Uiso 1 1 calc R U . . .
H5B H -0.040218 0.393516 0.263781 0.178 Uiso 1 1 calc R U . . .
H5C H 0.023479 0.281780 0.276391 0.178 Uiso 1 1 calc R U . . .
C6 C -0.1078(5) 0.2628(17) 0.3136(6) 0.170(5) Uani 1 1 d . . . . .
H6A H -0.122883 0.184247 0.290999 0.256 Uiso 1 1 calc R U . . .
H6B H -0.129749 0.357716 0.302625 0.256 Uiso 1 1 calc R U . . .
H6C H -0.120384 0.235332 0.342341 0.256 Uiso 1 1 calc R U . . .
C1 C 0.2118(9) 0.580(2) 0.5821(6) 0.236(10) Uani 1 1 d . . . . .
H1A H 0.252563 0.624551 0.601327 0.354 Uiso 1 1 calc R U . . .
H1B H 0.222419 0.477912 0.573610 0.354 Uiso 1 1 calc R U . . .
H1C H 0.174823 0.576548 0.598785 0.354 Uiso 1 1 calc R U . . .
C4 C 0.0738(8) 0.7485(15) 0.4064(7) 0.056(3) Uani 0.647(16) 1 d D U P A 2
C7 C 0.0525(7) 0.8895(15) 0.4177(6) 0.065(3) Uani 0.647(16) 1 d D U P A 2
H7 H 0.073247 0.976689 0.408519 0.078 Uiso 0.647(16) 1 calc R U P A 2
C8 C 0.0012(6) 0.9042(16) 0.4421(4) 0.086(3) Uani 0.647(16) 1 d D U P A 2
H8 H -0.013696 1.000737 0.448999 0.103 Uiso 0.647(16) 1 calc R U P A 2
C9 C -0.0284(6) 0.7758(17) 0.4564(5) 0.097(3) Uani 0.647(16) 1 d D U P A 2
C10 C -0.0075(5) 0.6372(16) 0.4460(5) 0.089(3) Uani 0.647(16) 1 d D U P A 2
H10 H -0.028531 0.550569 0.455244 0.107 Uiso 0.647(16) 1 calc R U P A 2
C11 C 0.0445(7) 0.6218(17) 0.4221(6) 0.072(4) Uani 0.647(16) 1 d D U P A 2
H11 H 0.060218 0.524732 0.416358 0.087 Uiso 0.647(16) 1 calc R U P A 2
C2A C -0.0783(8) 0.793(2) 0.4847(7) 0.138(5) Uani 0.647(16) 1 d D U P A 2
N4A N -0.1174(8) 0.794(3) 0.5062(7) 0.195(8) Uani 0.647(16) 1 d D U P A 2

loop_
_atom_site_aniso_label
_atom_site_aniso_U_11
_atom_site_aniso_U_22
_atom_site_aniso_U_33
_atom_site_aniso_U_23
_atom_site_aniso_U_13
_atom_site_aniso_U_12
Cl 0.1179(15) 0.1428(19) 0.199(3) -0.0490(18) 0.0746(16) -0.0240(13)
Cl1 0.192(3) 0.211(4) 0.167(3) 0.024(2) 0.042(2) 0.079(3)
C003 0.0360(15) 0.0292(13) 0.0331(14) -0.0008(10) -0.0014(11) 0.0020(11)
C004 0.0346(15) 0.0338(13) 0.0293(12) -0.0028(10) -0.0034(10) -0.0027(11)
C005 0.0349(14) 0.0374(14) 0.0318(13) 0.0021(11) -0.0009(10) 0.0004(11)
C006 0.0372(15) 0.0317(13) 0.0306(13) 0.0008(10) -0.0003(11) 0.0033(11)
C007 0.0399(16) 0.0272(13) 0.0357(14) -0.0013(10) 0.0011(11) -0.0007(11)
C008 0.0363(14) 0.0296(13) 0.0334(14) -0.0012(10) -0.0025(11) -0.0009(11)
C009 0.0374(15) 0.0282(13) 0.0327(13) -0.0029(10) -0.0005(11) -0.0002(11)
C00A 0.0347(14) 0.0330(14) 0.0337(14) -0.0005(11) -0.0014(11) 0.0018(11)
N00B 0.077(2) 0.0529(17) 0.0370(15) -0.0033(13) -0.0082(14) 0.0067(16)
C00C 0.0334(14) 0.0305(13) 0.0366(14) 0.0002(10) -0.0023(11) -0.0020(11)
C00D 0.0378(15) 0.0279(12) 0.0321(13) -0.0003(10) 0.0001(11) -0.0006(11)
C00E 0.0347(14) 0.0321(13) 0.0344(13) 0.0004(11) -0.0014(11) 0.0021(11)
C00F 0.0358(15) 0.0340(14) 0.0370(14) 0.0005(11) 0.0016(11) -0.0004(11)
Cl2 0.186(3) 0.196(3) 0.439(8) -0.143(4) 0.217(4) -0.097(3)
C00H 0.0414(15) 0.0275(13) 0.0330(13) 0.0005(10) -0.0040(11) 0.0033(11)
C00I 0.0336(14) 0.0280(12) 0.0338(14) -0.0020(10) -0.0028(11) 0.0036(10)
C00J 0.0346(14) 0.0294(13) 0.0374(14) -0.0028(10) -0.0004(11) -0.0018(10)
C00K 0.0343(14) 0.0305(13) 0.0337(14) -0.0012(11) -0.0028(11) -0.0001(11)
C00L 0.0400(15) 0.0292(13) 0.0330(13) -0.0028(10) -0.0006(11) 0.0026(11)
C00M 0.0497(18) 0.0337(14) 0.0359(15) 0.0001(11) -0.0017(12) -0.0039(12)
C00N 0.0419(16) 0.0393(15) 0.0336(14) -0.0020(12) -0.0014(11) 0.0045(12)
C00O 0.0398(15) 0.0375(15) 0.0342(13) -0.0020(11) 0.0003(11) 0.0047(12)
C00P 0.0386(16) 0.0378(15) 0.0438(15) -0.0075(12) 0.0014(12) -0.0033(12)
C00Q 0.0434(17) 0.0363(15) 0.0352(14) -0.0007(11) -0.0053(12) -0.0006(12)
C00R 0.0452(17) 0.0337(14) 0.0358(14) 0.0022(11) -0.0008(12) 0.0009(12)
N00S 0.082(2) 0.0613(19) 0.0374(15) 0.0068(13) -0.0041(15) -0.0015(17)
C00T 0.0493(17) 0.0343(14) 0.0345(14) -0.0035(11) -0.0036(12) -0.0014(12)
C00U 0.0338(14) 0.0320(13) 0.0365(14) -0.0032(10) 0.0014(11) 0.0011(11)
C00V 0.0460(17) 0.0299(13) 0.0354(14) 0.0010(11) -0.0076(12) 0.0067(12)
C00W 0.0359(15) 0.0449(16) 0.0399(15) 0.0033(12) 0.0012(11) 0.0060(12)
C00X 0.0442(16) 0.0351(14) 0.0339(14) 0.0010(11) -0.0048(11) 0.0002(12)
C00Y 0.0417(16) 0.0300(13) 0.0373(15) -0.0016(11) -0.0036(12) 0.0032(11)
C00Z 0.0403(16) 0.0457(17) 0.0389(15) 0.0018(12) 0.0042(12) 0.0073(13)
C010 0.0414(16) 0.0341(14) 0.0365(15) -0.0023(11) -0.0003(12) -0.0010(12)
C011 0.0410(16) 0.0439(16) 0.0371(15) 0.0007(12) 0.0026(12) 0.0015(13)
C012 0.0419(16) 0.0342(14) 0.0408(14) 0.0031(12) 0.0030(12) 0.0004(12)
C013 0.0344(15) 0.0462(17) 0.0523(18) -0.0024(14) 0.0044(13) -0.0026(13)
C014 0.0480(18) 0.0376(15) 0.0350(15) 0.0048(11) -0.0033(12) 0.0047(12)
C015 0.0557(19) 0.0418(16) 0.0374(16) 0.0001(13) -0.0024(13) 0.0076(14)
C016 0.0474(18) 0.0431(16) 0.0402(16) 0.0002(12) 0.0056(13) -0.0019(13)
C017 0.062(2) 0.0419(17) 0.0403(18) 0.0016(13) -0.0002(14) -0.0065(15)
C018 0.0409(17) 0.0565(19) 0.0428(16) 0.0031(14) 0.0087(13) 0.0002(14)
C019 0.0457(18) 0.0508(18) 0.0416(16) 0.0098(13) 0.0062(13) -0.0004(14)
C01A 0.0432(18) 0.0550(19) 0.0506(18) -0.0006(15) 0.0103(14) 0.0073(15)
C01C 0.054(11) 0.082(9) 0.059(13) 0.008(8) 0.026(11) 0.015(7)
C01D 0.054(2) 0.101(4) 0.055(2) -0.012(2) 0.0085(18) 0.021(2)
C01E 0.045(2) 0.086(3) 0.080(3) -0.015(2) 0.0100(19) 0.009(2)
C01F 0.067(3) 0.083(3) 0.084(3) 0.006(3) 0.034(2) 0.025(2)
O01G 0.103(4) 0.164(6) 0.194(7) 0.057(5) 0.070(4) 0.024(4)
C01I 0.047(2) 0.092(4) 0.100(4) -0.012(3) 0.019(2) 0.011(2)
C01J 0.060(11) 0.090(9) 0.073(13) 0.009(8) 0.029(11) 0.013(8)
C01K 0.045(8) 0.093(9) 0.048(10) 0.016(7) 0.018(7) 0.003(7)
C01L 0.077(3) 0.110(4) 0.064(3) -0.013(3) 0.019(2) 0.034(3)
N01M 0.109(4) 0.139(5) 0.126(5) 0.006(4) 0.055(4) 0.057(4)
N01N 0.091(4) 0.128(5) 0.148(6) -0.004(4) 0.031(4) 0.015(4)
C01O 0.080(3) 0.109(4) 0.094(4) 0.003(3) 0.036(3) 0.034(3)
C01P 0.081(4) 0.104(5) 0.105(5) -0.002(4) 0.013(3) 0.008(3)
C01Q 0.083(10) 0.118(10) 0.100(11) 0.005(9) 0.059(8) 0.010(8)
C01R 0.070(11) 0.113(9) 0.092(12) -0.007(9) 0.046(10) 0.013(8)
C01S 0.068(9) 0.114(9) 0.077(11) 0.012(9) 0.039(8) 0.005(8)
C01T 0.093(5) 0.098(5) 0.160(8) -0.021(5) 0.031(5) -0.001(4)
C01W 0.117(6) 0.207(11) 0.100(5) -0.033(6) 0.010(4) 0.059(7)
C2 0.107(12) 0.124(13) 0.150(15) -0.006(12) 0.091(12) 0.004(10)
N4 0.164(19) 0.20(2) 0.23(3) -0.01(2) 0.17(2) -0.004(18)
N1 0.072(3) 0.091(3) 0.099(3) 0.016(2) 0.037(2) 0.011(2)
O2 0.070(3) 0.211(7) 0.155(5) 0.062(5) 0.040(3) 0.030(3)
C3 0.084(4) 0.161(8) 0.148(7) 0.077(6) 0.052(4) 0.033(4)
C5 0.121(6) 0.149(7) 0.091(4) 0.018(5) 0.032(4) 0.010(5)
C6 0.096(6) 0.190(12) 0.221(14) 0.027(10) 0.022(7) -0.005(6)
C1 0.213(15) 0.252(18) 0.254(18) 0.158(16) 0.076(13) 0.117(14)
C4 0.042(4) 0.078(5) 0.050(6) 0.019(5) 0.012(4) 0.006(4)
C7 0.048(5) 0.090(5) 0.059(6) 0.017(5) 0.017(5) 0.015(4)
C8 0.061(6) 0.114(7) 0.089(7) 0.014(6) 0.033(5) 0.019(5)
C9 0.063(5) 0.137(8) 0.104(7) 0.025(6) 0.046(5) 0.011(5)
C10 0.058(5) 0.125(7) 0.090(8) 0.025(6) 0.031(5) -0.015(5)
C11 0.050(5) 0.092(6) 0.078(10) 0.018(5) 0.020(6) -0.004(4)
C2A 0.087(8) 0.196(13) 0.154(11) 0.020(10) 0.077(7) 0.007(8)
N4A 0.116(10) 0.29(2) 0.219(17) -0.016(16) 0.125(11) -0.006(11)

loop_
_atom_type_symbol
_atom_type_description
_atom_type_scat_dispersion_real
_atom_type_scat_dispersion_imag
_atom_type_scat_source
C C 0.0181 0.0091 'International Tables Vol C Tables 4.2.6.8 and 6.1.1.4'
H H 0.0000 0.0000 'International Tables Vol C Tables 4.2.6.8 and 6.1.1.4'
Cl Cl 0.3639 0.7018 'International Tables Vol C Tables 4.2.6.8 and 6.1.1.4'
N N 0.0311 0.0180 'International Tables Vol C Tables 4.2.6.8 and 6.1.1.4'
O O 0.0492 0.0322 'International Tables Vol C Tables 4.2.6.8 and 6.1.1.4'

loop_
_geom_angle_atom_site_label_1
_geom_angle_atom_site_label_2
_geom_angle_atom_site_label_3
_geom_angle
_geom_angle_site_symmetry_1
_geom_angle_site_symmetry_3
_geom_angle_publ_flag
C00F C003 C007 120.0(3) . . ?
C00J C003 C007 121.8(3) . . ?
C00J C003 C00F 118.0(3) . . ?
C005 C004 C009 123.1(3) . . ?
C005 C004 C012 117.6(3) . . ?
C012 C004 C009 119.3(3) . . ?
C004 C005 H005 119.5 . . ?
C00W C005 C004 121.0(3) . . ?
C00W C005 H005 119.5 . . ?
C00E C006 C00D 119.6(3) . . ?
C00P C006 C00D 122.9(3) . . ?
C00P C006 C00E 117.4(3) . . ?
C010 C007 C003 119.5(3) . . ?
C010 C007 C011 118.3(3) . . ?
C011 C007 C003 122.1(3) . . ?
C00L C008 C00A 121.6(3) . . ?
C00V C008 C00A 120.9(2) . . ?
C00V C008 C00L 117.4(3) . . ?
C004 C009 C00I 115.7(2) . . ?
C00D C009 C004 121.0(2) . . ?
C00D C009 C00I 123.3(3) . . ?
C00R C00A C008 121.4(3) . . ?
C00X C00A C008 120.0(3) . . ?
C00X C00A C00R 118.6(3) . . ?
C00F C00C H00C 119.1 . . ?
C00F C00C C00I 121.8(3) . . ?
C00I C00C H00C 119.1 . . ?
C006 C00D C00K 117.4(2) . . ?
C009 C00D C006 121.9(2) . . ?
C009 C00D C00K 120.6(3) . . ?
C006 C00E H00E 119.3 . . ?
C00O C00E C006 121.3(3) . . ?
C00O C00E H00E 119.3 . . ?
C003 C00F H00F 119.9 . . ?
C00C C00F C003 120.2(3) . . ?
C00C C00F H00F 119.9 . . ?
C00K C00H H00H 119.0 . . ?
C00L C00H H00H 119.0 . . ?
C00L C00H C00K 122.1(3) . . ?
C00C C00I C009 121.5(2) . . ?
C00C C00I C00U 117.6(3) . . ?
C00U C00I C009 120.8(3) . . ?
C003 C00J H00J 119.2 . . ?
C00U C00J C003 121.5(3) . . ?
C00U C00J H00J 119.2 . . ?
C00H C00K C00D 121.5(2) . . ?
C00H C00K C00Y 117.2(3) . . ?
C00Y C00K C00D 121.3(3) . . ?
C008 C00L H00L 119.7 . . ?
C00H C00L C008 120.6(3) . . ?
C00H C00L H00L 119.7 . . ?
C00Q C00M C016 119.7(3) . . ?
C00Q C00M C017 119.4(3) . . ?
C016 C00M C017 120.9(3) . . ?
C00T C00N C014 120.3(3) . . ?
C00T C00N C015 119.5(3) . . ?
C014 C00N C015 120.2(3) . . ?
C00E C00O H00O 119.5 . . ?
C00E C00O C00Z 120.9(3) . . ?
C00Z C00O H00O 119.5 . . ?
C006 C00P H00P 119.3 . . ?
C006 C00P C013 121.4(3) . . ?
C013 C00P H00P 119.3 . . ?
C00M C00Q H00Q 119.9 . . ?
C010 C00Q C00M 120.1(3) . . ?
C010 C00Q H00Q 119.9 . . ?
C00A C00R H00R 119.5 . . ?
C014 C00R C00A 121.0(3) . . ?
C014 C00R H00R 119.5 . . ?
C00N C00T H00T 120.1 . . ?
C00N C00T C00X 119.8(3) . . ?
C00X C00T H00T 120.1 . . ?
C00I C00U H00U 119.6 . . ?
C00J C00U C00I 120.8(3) . . ?
C00J C00U H00U 119.6 . . ?
C008 C00V H00V 119.0 . . ?
C00Y C00V C008 121.9(3) . . ?
C00Y C00V H00V 119.0 . . ?
C005 C00W H00W 119.4 . . ?
C005 C00W C018 121.2(3) . . ?
C018 C00W H00W 119.4 . . ?
C00A C00X C00T 121.0(3) . . ?
C00A C00X H00X 119.5 . . ?
C00T C00X H00X 119.5 . . ?
C00K C00Y H00Y 119.7 . . ?
C00V C00Y C00K 120.7(3) . . ?
C00V C00Y H00Y 119.7 . . ?
C00O C00Z C013 118.2(3) . . ?
C00O C00Z C01A 120.8(3) . . ?
C013 C00Z C01A 121.0(3) . . ?
C007 C010 H010 119.6 . . ?
C00Q C010 C007 120.8(3) . . ?
C00Q C010 H010 119.6 . . ?
C007 C011 H011 119.4 . . ?
C016 C011 C007 121.2(3) . . ?
C016 C011 H011 119.4 . . ?
C004 C012 H012 119.2 . . ?
C019 C012 C004 121.7(3) . . ?
C019 C012 H012 119.2 . . ?
C00P C013 H013 119.7 . . ?
C00Z C013 C00P 120.7(3) . . ?
C00Z C013 H013 119.7 . . ?
C00N C014 H014 120.3 . . ?
C00R C014 C00N 119.4(3) . . ?
C00R C014 H014 120.3 . . ?
N00B C015 C00N 177.5(5) . . ?
C00M C016 H016 120.1 . . ?
C011 C016 C00M 119.8(3) . . ?
C011 C016 H016 120.1 . . ?
N00S C017 C00M 177.6(5) . . ?
C00W C018 C019 118.2(3) . . ?
C00W C018 C01C 121.9(14) . . ?
C00W C018 C4 121.7(7) . . ?
C019 C018 C01C 119.3(13) . . ?
C019 C018 C4 120.1(7) . . ?
C012 C019 C018 120.4(3) . . ?
C012 C019 H019 119.8 . . ?
C018 C019 H019 119.8 . . ?
C01D C01A C00Z 120.7(3) . . ?
C01E C01A C00Z 121.3(3) . . ?
C01E C01A C01D 118.0(4) . . ?
C01J C01C C018 120.2(16) . . ?
C01K C01C C018 120.9(15) . . ?
C01K C01C C01J 118.7(13) . . ?
C01A C01D H01D 119.3 . . ?
C01L C01D C01A 121.4(4) . . ?
C01L C01D H01D 119.3 . . ?
C01A C01E H01E 119.5 . . ?
C01A C01E C01I 121.0(5) . . ?
C01I C01E H01E 119.5 . . ?
C01I C01F C01O 120.1(5) . . ?
C01L C01F C01I 119.6(4) . . ?
C01L C01F C01O 120.3(5) . . ?
C01E C01I C01F 119.7(4) . . ?
C01E C01I H01I 120.2 . . ?
C01F C01I H01I 120.2 . . ?
C01C C01J H01J 120.0 . . ?
C01R C01J C01C 119.9(16) . . ?
C01R C01J H01J 120.0 . . ?
C01C C01K H01K 119.3 . . ?
C01C C01K C01S 121.5(16) . . ?
C01S C01K H01K 119.3 . . ?
C01D C01L H01L 119.9 . . ?
C01F C01L C01D 120.3(5) . . ?
C01F C01L H01L 119.9 . . ?
C01P N01N C01W 125.4(9) . . ?
C01P N01N C1 119.1(9) . . ?
C01W N01N C1 115.4(9) . . ?
N01M C01O C01F 178.4(9) . . ?
O01G C01P N01N 126.7(8) . . ?
O01G C01P H01P 116.6 . . ?
N01N C01P H01P 116.6 . . ?
C01R C01Q C2 116.1(16) . . ?
C01S C01Q C01R 121.1(13) . . ?
C01S C01Q C2 122.5(16) . . ?
C01J C01R C01Q 119.9(16) . . ?
C01J C01R H01R 120.0 . . ?
C01Q C01R H01R 120.0 . . ?
C01K C01S H01S 120.9 . . ?
C01Q C01S C01K 118.2(16) . . ?
C01Q C01S H01S 120.9 . . ?
Cl C01T H01T 104.5 . . ?
Cl1 C01T Cl 114.6(5) . . ?
Cl1 C01T H01T 104.5 . . ?
Cl2 C01T Cl 111.0(5) . . ?
Cl2 C01T Cl1 116.2(7) . . ?
Cl2 C01T H01T 104.5 . . ?
N01N C01W H01A 109.5 . . ?
N01N C01W H01B 109.5 . . ?
N01N C01W H01C 109.5 . . ?
H01A C01W H01B 109.5 . . ?
H01A C01W H01C 109.5 . . ?
H01B C01W H01C 109.5 . . ?
N4 C2 C01Q 173(3) . . ?
C3 N1 C5 116.4(6) . . ?
C3 N1 C6 121.4(8) . . ?
C6 N1 C5 122.1(8) . . ?
N1 C3 H3 118.5 . . ?
O2 C3 N1 123.0(7) . . ?
O2 C3 H3 118.5 . . ?
N1 C5 H5A 109.5 . . ?
N1 C5 H5B 109.5 . . ?
N1 C5 H5C 109.5 . . ?
H5A C5 H5B 109.5 . . ?
H5A C5 H5C 109.5 . . ?
H5B C5 H5C 109.5 . . ?
N1 C6 H6A 109.5 . . ?
N1 C6 H6B 109.5 . . ?
N1 C6 H6C 109.5 . . ?
H6A C6 H6B 109.5 . . ?
H6A C6 H6C 109.5 . . ?
H6B C6 H6C 109.5 . . ?
N01N C1 H1A 109.5 . . ?
N01N C1 H1B 109.5 . . ?
N01N C1 H1C 109.5 . . ?
H1A C1 H1B 109.5 . . ?
H1A C1 H1C 109.5 . . ?
H1B C1 H1C 109.5 . . ?
C7 C4 C018 121.7(9) . . ?
C7 C4 C11 118.4(8) . . ?
C11 C4 C018 119.9(9) . . ?
C4 C7 H7 119.6 . . ?
C8 C7 C4 120.8(10) . . ?
C8 C7 H7 119.6 . . ?
C7 C8 H8 120.2 . . ?
C7 C8 C9 119.6(11) . . ?
C9 C8 H8 120.2 . . ?
C8 C9 C2A 118.9(12) . . ?
C10 C9 C8 120.2(8) . . ?
C10 C9 C2A 120.9(12) . . ?
C9 C10 H10 119.7 . . ?
C9 C10 C11 120.5(10) . . ?
C11 C10 H10 119.7 . . ?
C4 C11 H11 119.8 . . ?
C10 C11 C4 120.4(10) . . ?
C10 C11 H11 119.8 . . ?
N4A C2A C9 174(2) . . ?

loop_
_geom_bond_atom_site_label_1
_geom_bond_atom_site_label_2
_geom_bond_distance
_geom_bond_site_symmetry_2
_geom_bond_publ_flag
Cl C01T 1.775(10) . ?
Cl1 C01T 1.766(10) . ?
C003 C007 1.478(4) . ?
C003 C00F 1.414(4) . ?
C003 C00J 1.397(4) . ?
C004 C005 1.397(4) . ?
C004 C009 1.484(4) . ?
C004 C012 1.398(4) . ?
C005 H005 0.9500 . ?
C005 C00W 1.379(5) . ?
C006 C00D 1.485(4) . ?
C006 C00E 1.401(4) . ?
C006 C00P 1.390(5) . ?
C007 C010 1.398(4) . ?
C007 C011 1.401(5) . ?
C008 C00A 1.483(4) . ?
C008 C00L 1.399(4) . ?
C008 C00V 1.396(4) . ?
C009 C00D 1.363(4) . ?
C009 C00I 1.488(4) . ?
C00A C00R 1.404(4) . ?
C00A C00X 1.392(4) . ?
N00B C015 1.147(5) . ?
C00C H00C 0.9500 . ?
C00C C00F 1.381(4) . ?
C00C C00I 1.404(5) . ?
C00D C00K 1.493(4) . ?
C00E H00E 0.9500 . ?
C00E C00O 1.388(5) . ?
C00F H00F 0.9500 . ?
Cl2 C01T 1.742(9) . ?
C00H H00H 0.9500 . ?
C00H C00K 1.392(4) . ?
C00H C00L 1.384(4) . ?
C00I C00U 1.409(4) . ?
C00J H00J 0.9500 . ?
C00J C00U 1.380(4) . ?
C00K C00Y 1.405(4) . ?
C00L H00L 0.9500 . ?
C00M C00Q 1.394(5) . ?
C00M C016 1.394(5) . ?
C00M C017 1.444(4) . ?
C00N C00T 1.388(5) . ?
C00N C014 1.399(5) . ?
C00N C015 1.442(4) . ?
C00O H00O 0.9500 . ?
C00O C00Z 1.390(5) . ?
C00P H00P 0.9500 . ?
C00P C013 1.395(5) . ?
C00Q H00Q 0.9500 . ?
C00Q C010 1.392(4) . ?
C00R H00R 0.9500 . ?
C00R C014 1.390(4) . ?
N00S C017 1.146(5) . ?
C00T H00T 0.9500 . ?
C00T C00X 1.395(4) . ?
C00U H00U 0.9500 . ?
C00V H00V 0.9500 . ?
C00V C00Y 1.380(4) . ?
C00W H00W 0.9500 . ?
C00W C018 1.396(5) . ?
C00X H00X 0.9500 . ?
C00Y H00Y 0.9500 . ?
C00Z C013 1.395(5) . ?
C00Z C01A 1.481(5) . ?
C010 H010 0.9500 . ?
C011 H011 0.9500 . ?
C011 C016 1.388(5) . ?
C012 H012 0.9500 . ?
C012 C019 1.380(5) . ?
C013 H013 0.9500 . ?
C014 H014 0.9500 . ?
C016 H016 0.9500 . ?
C018 C019 1.397(5) . ?
C018 C01C 1.495(13) . ?
C018 C4 1.483(9) . ?
C019 H019 0.9500 . ?
C01A C01D 1.398(6) . ?
C01A C01E 1.381(6) . ?
C01C C01J 1.400(15) . ?
C01C C01K 1.400(15) . ?
C01D H01D 0.9500 . ?
C01D C01L 1.373(7) . ?
C01E H01E 0.9500 . ?
C01E C01I 1.390(7) . ?
C01F C01I 1.397(8) . ?
C01F C01L 1.370(8) . ?
C01F C01O 1.443(7) . ?
O01G C01P 1.206(10) . ?
C01I H01I 0.9500 . ?
C01J H01J 0.9500 . ?
C01J C01R 1.387(15) . ?
C01K H01K 0.9500 . ?
C01K C01S 1.404(14) . ?
C01L H01L 0.9500 . ?
N01M C01O 1.141(8) . ?
N01N C01P 1.343(10) . ?
N01N C01W 1.360(13) . ?
N01N C1 1.519(15) . ?
C01P H01P 0.9500 . ?
C01Q C01R 1.40(2) . ?
C01Q C01S 1.375(19) . ?
C01Q C2 1.456(15) . ?
C01R H01R 0.9500 . ?
C01S H01S 0.9500 . ?
C01T H01T 1.0000 . ?
C01W H01A 0.9800 . ?
C01W H01B 0.9800 . ?
C01W H01C 0.9800 . ?
C2 N4 1.112(18) . ?
N1 C3 1.363(10) . ?
N1 C5 1.431(10) . ?
N1 C6 1.387(12) . ?
O2 C3 1.219(9) . ?
C3 H3 0.9500 . ?
C5 H5A 0.9800 . ?
C5 H5B 0.9800 . ?
C5 H5C 0.9800 . ?
C6 H6A 0.9800 . ?
C6 H6B 0.9800 . ?
C6 H6C 0.9800 . ?
C1 H1A 0.9800 . ?
C1 H1B 0.9800 . ?
C1 H1C 0.9800 . ?
C4 C7 1.395(11) . ?
C4 C11 1.402(11) . ?
C7 H7 0.9500 . ?
C7 C8 1.388(11) . ?
C8 H8 0.9500 . ?
C8 C9 1.400(16) . ?
C9 C10 1.363(16) . ?
C9 C2A 1.451(12) . ?
C10 H10 0.9500 . ?
C10 C11 1.392(11) . ?
C11 H11 0.9500 . ?
C2A N4A 1.116(15) . ?

loop_
_geom_torsion_atom_site_label_1
_geom_torsion_atom_site_label_2
_geom_torsion_atom_site_label_3
_geom_torsion_atom_site_label_4
_geom_torsion
_geom_torsion_site_symmetry_1
_geom_torsion_site_symmetry_2
_geom_torsion_site_symmetry_3
_geom_torsion_site_symmetry_4
_geom_torsion_publ_flag
C003 C007 C010 C00Q 175.5(3) . . . . ?
C003 C007 C011 C016 -174.9(3) . . . . ?
C003 C00J C00U C00I -0.2(4) . . . . ?
C004 C005 C00W C018 -3.2(5) . . . . ?
C004 C009 C00D C006 157.9(3) . . . . ?
C004 C009 C00D C00K -19.5(4) . . . . ?
C004 C009 C00I C00C 143.6(3) . . . . ?
C004 C009 C00I C00U -32.3(4) . . . . ?
C004 C012 C019 C018 -2.6(5) . . . . ?
C005 C004 C009 C00D 128.7(3) . . . . ?
C005 C004 C009 C00I -53.9(4) . . . . ?
C005 C004 C012 C019 1.0(4) . . . . ?
C005 C00W C018 C019 1.5(5) . . . . ?
C005 C00W C018 C01C -169(2) . . . . ?
C005 C00W C018 C4 177.9(10) . . . . ?
C006 C00D C00K C00H 144.8(3) . . . . ?
C006 C00D C00K C00Y -34.4(4) . . . . ?
C006 C00E C00O C00Z 0.5(4) . . . . ?
C006 C00P C013 C00Z -0.1(5) . . . . ?
C007 C003 C00F C00C 174.4(3) . . . . ?
C007 C003 C00J C00U -174.6(3) . . . . ?
C007 C011 C016 C00M -0.5(5) . . . . ?
C008 C00A C00R C014 176.5(3) . . . . ?
C008 C00A C00X C00T -176.3(3) . . . . ?
C008 C00V C00Y C00K -1.3(5) . . . . ?
C009 C004 C005 C00W -179.8(3) . . . . ?
C009 C004 C012 C019 -177.4(3) . . . . ?
C009 C00D C00K C00H -37.7(4) . . . . ?
C009 C00D C00K C00Y 143.1(3) . . . . ?
C009 C00I C00U C00J 175.4(3) . . . . ?
C00A C008 C00L C00H 177.5(3) . . . . ?
C00A C008 C00V C00Y -177.0(3) . . . . ?
C00A C00R C014 C00N 0.5(5) . . . . ?
C00C C00I C00U C00J -0.6(4) . . . . ?
C00D C006 C00E C00O 179.9(3) . . . . ?
C00D C006 C00P C013 179.8(3) . . . . ?
C00D C009 C00I C00C -39.2(4) . . . . ?
C00D C009 C00I C00U 144.9(3) . . . . ?
C00D C00K C00Y C00V -177.9(3) . . . . ?
C00E C006 C00D C009 -43.6(4) . . . . ?
C00E C006 C00D C00K 133.9(3) . . . . ?
C00E C006 C00P C013 2.4(5) . . . . ?
C00E C00O C00Z C013 1.9(5) . . . . ?
C00E C00O C00Z C01A -179.3(3) . . . . ?
C00F C003 C007 C010 -141.7(3) . . . . ?
C00F C003 C007 C011 35.0(4) . . . . ?
C00F C003 C00J C00U 1.2(4) . . . . ?
C00F C00C C00I C009 -175.6(3) . . . . ?
C00F C00C C00I C00U 0.4(4) . . . . ?
C00H C00K C00Y C00V 2.9(5) . . . . ?
C00I C009 C00D C006 -19.2(4) . . . . ?
C00I C009 C00D C00K 163.4(3) . . . . ?
C00I C00C C00F C003 0.7(4) . . . . ?
C00J C003 C007 C010 34.0(4) . . . . ?
C00J C003 C007 C011 -149.3(3) . . . . ?
C00J C003 C00F C00C -1.5(4) . . . . ?
C00K C00H C00L C008 0.4(5) . . . . ?
C00L C008 C00A C00R 142.2(3) . . . . ?
C00L C008 C00A C00X -39.6(4) . . . . ?
C00L C008 C00V C00Y -0.8(5) . . . . ?
C00L C00H C00K C00D 178.3(3) . . . . ?
C00L C00H C00K C00Y -2.4(5) . . . . ?
C00M C00Q C010 C007 -0.6(5) . . . . ?
C00N C00T C00X C00A -1.0(5) . . . . ?
C00O C00Z C013 C00P -2.1(5) . . . . ?
C00O C00Z C01A C01D 33.6(6) . . . . ?
C00O C00Z C01A C01E -146.9(4) . . . . ?
C00P C006 C00D C009 139.1(3) . . . . ?
C00P C006 C00D C00K -43.4(4) . . . . ?
C00P C006 C00E C00O -2.6(4) . . . . ?
C00Q C00M C016 C011 -1.4(5) . . . . ?
C00R C00A C00X C00T 2.0(5) . . . . ?
C00T C00N C014 C00R 0.5(5) . . . . ?
C00V C008 C00A C00R -41.8(5) . . . . ?
C00V C008 C00A C00X 136.4(3) . . . . ?
C00V C008 C00L C00H 1.3(5) . . . . ?
C00W C018 C019 C012 1.4(5) . . . . ?
C00W C018 C01C C01J -39(5) . . . . ?
C00W C018 C01C C01K 146(3) . . . . ?
C00W C018 C4 C7 -30(2) . . . . ?
C00W C018 C4 C11 153.3(12) . . . . ?
C00X C00A C00R C014 -1.7(5) . . . . ?
C00Z C01A C01D C01L 179.1(5) . . . . ?
C00Z C01A C01E C01I -179.2(5) . . . . ?
C010 C007 C011 C016 1.9(5) . . . . ?
C011 C007 C010 C00Q -1.3(4) . . . . ?
C012 C004 C005 C00W 1.9(4) . . . . ?
C012 C004 C009 C00D -53.0(4) . . . . ?
C012 C004 C009 C00I 124.3(3) . . . . ?
C013 C00Z C01A C01D -147.6(4) . . . . ?
C013 C00Z C01A C01E 31.8(6) . . . . ?
C014 C00N C00T C00X -0.2(5) . . . . ?
C015 C00N C00T C00X 178.0(3) . . . . ?
C015 C00N C014 C00R -177.7(3) . . . . ?
C016 C00M C00Q C010 2.0(5) . . . . ?
C017 C00M C00Q C010 -177.0(3) . . . . ?
C017 C00M C016 C011 177.6(3) . . . . ?
C018 C01C C01J C01R -177(3) . . . . ?
C018 C01C C01K C01S 179(3) . . . . ?
C018 C4 C7 C8 -179.4(16) . . . . ?
C018 C4 C11 C10 -179.7(15) . . . . ?
C019 C018 C01C C01J 150(3) . . . . ?
C019 C018 C01C C01K -24(5) . . . . ?
C019 C018 C4 C7 146.2(14) . . . . ?
C019 C018 C4 C11 -30(2) . . . . ?
C01A C00Z C013 C00P 179.1(3) . . . . ?
C01A C01D C01L C01F -0.5(10) . . . . ?
C01A C01E C01I C01F 0.6(9) . . . . ?
C01C C018 C019 C012 172(2) . . . . ?
C01C C01J C01R C01Q -5(5) . . . . ?
C01C C01K C01S C01Q 0(4) . . . . ?
C01D C01A C01E C01I 0.2(8) . . . . ?
C01E C01A C01D C01L -0.3(8) . . . . ?
C01I C01F C01L C01D 1.3(10) . . . . ?
C01J C01C C01K C01S 4(5) . . . . ?
C01K C01C C01J C01R -2(5) . . . . ?
C01L C01F C01I C01E -1.4(9) . . . . ?
C01O C01F C01I C01E 179.0(6) . . . . ?
C01O C01F C01L C01D -179.1(6) . . . . ?
C01R C01Q C01S C01K -7(4) . . . . ?
C01S C01Q C01R C01J 9(4) . . . . ?
C01W N01N C01P O01G 175.6(10) . . . . ?
C2 C01Q C01R C01J -176(3) . . . . ?
C2 C01Q C01S C01K 179(3) . . . . ?
C5 N1 C3 O2 -5.8(15) . . . . ?
C6 N1 C3 O2 176.2(12) . . . . ?
C1 N01N C01P O01G -8.3(17) . . . . ?
C4 C018 C019 C012 -175.1(10) . . . . ?
C4 C7 C8 C9 1(2) . . . . ?
C7 C4 C11 C10 4(2) . . . . ?
C7 C8 C9 C10 -1(2) . . . . ?
C7 C8 C9 C2A 175.6(14) . . . . ?
C8 C9 C10 C11 2(2) . . . . ?
C9 C10 C11 C4 -3(2) . . . . ?
C11 C4 C7 C8 -3(2) . . . . ?
C2A C9 C10 C11 -174.7(14) . . . . ?
